data_7152733
loop_
_publ_author_name
'Talele, Harish R.'
'Bedekar, Ashutosh V.'

_publ_section_title
;
 Synthesis of chiral bis-oxazines: a preliminary assessment of helical
 conformational framework.
;
_journal_issue 43
_journal_name_full 'Organic &amp; biomolecular chemistry'
_journal_page_first 8579
_journal_page_last 8582
_journal_paper_doi 10.1039/c2ob26669e
_journal_volume 10
_journal_year 2012
_chemical_formula_sum 'C26 H31 N2 O6'
_chemical_formula_weight 467.53
_chemical_name_systematic
;
?
;
_space_group_IT_number 78
_symmetry_cell_setting tetragonal
_symmetry_space_group_name_Hall 'P 4cw'
_symmetry_space_group_name_H-M 'P 43'
_atom_sites_solution_hydrogens geom
_atom_sites_solution_primary direct
_atom_sites_solution_secondary difmap
_audit_creation_method SHELXL-97
_cell_angle_alpha 90.00
_cell_angle_beta 90.00
_cell_angle_gamma 90.00
_cell_formula_units_Z 4
_cell_length_a 17.0527(7)
_cell_length_b 17.0527(7)
_cell_length_c 8.4671(7)
_cell_measurement_reflns_used 5015
_cell_measurement_temperature 110(2)
_cell_measurement_theta_max 24.75
_cell_measurement_theta_min 2.39
_cell_volume 2462.2(2)
_computing_cell_refinement 'BRUKER SMART'
_computing_data_collection 'BRUKER SMART'
_computing_data_reduction 'BRUKER SAINT'
_computing_molecular_graphics ORTEP
_computing_structure_refinement 'SHELXL-97 (Sheldrick, 1997)'
_computing_structure_solution 'SHELXS-97 (Sheldrick, 1990)'
_diffrn_ambient_temperature 110(2)
_diffrn_measured_fraction_theta_full 0.966
_diffrn_measured_fraction_theta_max 0.966
_diffrn_measurement_device_type 'BRUKER SMART APEX CCD DIFFRACTOMETER'
_diffrn_measurement_method 'OMEGA-PHI SCAN'
_diffrn_radiation_monochromator graphite
_diffrn_radiation_source 'fine-focus sealed tube'
_diffrn_radiation_type MoK\a
_diffrn_radiation_wavelength 0.71073
_diffrn_reflns_av_R_equivalents 0.0294
_diffrn_reflns_av_sigmaI/netI 0.0396
_diffrn_reflns_limit_h_max 21
_diffrn_reflns_limit_h_min -22
_diffrn_reflns_limit_k_max 21
_diffrn_reflns_limit_k_min -12
_diffrn_reflns_limit_l_max 10
_diffrn_reflns_limit_l_min -11
_diffrn_reflns_number 14832
_diffrn_reflns_theta_full 28.28
_diffrn_reflns_theta_max 28.28
_diffrn_reflns_theta_min 1.69
_exptl_absorpt_coefficient_mu 0.090
_exptl_absorpt_correction_T_max 0.9744
_exptl_absorpt_correction_T_min 0.9624
_exptl_absorpt_correction_type 'BRUKER SADABS'
_exptl_absorpt_process_details MULTI-SCAN
_exptl_crystal_colour COLOURLESS
_exptl_crystal_density_diffrn 1.261
_exptl_crystal_density_method 'not measured'
_exptl_crystal_description BLOCKS
_exptl_crystal_F_000 996
_exptl_crystal_size_max 0.43
_exptl_crystal_size_mid 0.37
_exptl_crystal_size_min 0.29
_refine_diff_density_max 0.624
_refine_diff_density_min -0.217
_refine_diff_density_rms 0.059
_refine_ls_abs_structure_details 'Flack H D (1983), Acta Cryst. A39, 876-881'
_refine_ls_abs_structure_Flack -0.8(13)
_refine_ls_extinction_method none
_refine_ls_goodness_of_fit_ref 1.081
_refine_ls_hydrogen_treatment mixed
_refine_ls_matrix_type full
_refine_ls_number_parameters 409
_refine_ls_number_reflns 5685
_refine_ls_number_restraints 1
_refine_ls_restrained_S_all 1.081
_refine_ls_R_factor_all 0.0751
_refine_ls_R_factor_gt 0.0669
_refine_ls_shift/su_max 0.000
_refine_ls_shift/su_mean 0.000
_refine_ls_structure_factor_coef Fsqd
_refine_ls_weighting_details 'calc w=1/[\s^2^(Fo^2^)+(0.0902P)^2^+0.6536P] where P=(Fo^2^+2Fc^2^)/3'
_refine_ls_weighting_scheme calc
_refine_ls_wR_factor_gt 0.1597
_refine_ls_wR_factor_ref 0.1650
_reflns_number_gt 5018
_reflns_number_total 5685
_reflns_threshold_expression >2sigma(I)
_cod_data_source_file c2ob26669e.txt
_cod_data_source_block 121htm
_cod_depositor_comments
;
The following automatic conversions were performed:

'_symmetry_cell_setting' value 'TETRAGONAL' changed to 'tetragonal'
according to /home/saulius/struct/CIF-dictionaries/cif_core.dic
dictionary named 'cif_core.dic' version 2.4.2 from 2011-04-26.

Automatic conversion script
Id: cif_fix_values 1891 2012-01-12 08:04:46Z andrius 
;
_cod_original_sg_symbol_H-M P43
_cod_database_code 7152733

loop_
_symmetry_equiv_pos_as_xyz
'x, y, z'
'-x, -y, z+1/2'
'-y, x, z+3/4'
'y, -x, z+1/4'

loop_
_atom_site_label
_atom_site_type_symbol
_atom_site_fract_x
_atom_site_fract_y
_atom_site_fract_z
_atom_site_U_iso_or_equiv
_atom_site_adp_type
_atom_site_occupancy
_atom_site_calc_flag
_atom_site_refinement_flags
O1 O 0.4878(3) 0.6563(3) 0.7480(8) 0.167(3) Uani 1 d .
O2 O 0.5959(2) 0.7181(2) 0.8318(6) 0.1050(15) Uani 1 d .
O3 O 0.43566(11) 0.84256(16) 0.7264(3) 0.0527(6) Uani 1 d .
O4 O 0.79728(11) 0.99628(11) 1.0949(2) 0.0342(4) Uani 1 d .
O5 O 0.68333(10) 1.13194(11) 0.8442(2) 0.0323(4) Uani 1 d .
O6 O 0.78829(10) 1.17092(10) 0.9842(2) 0.0303(4) Uani 1 d .
N1 N 0.54662(14) 0.82435(16) 0.5599(3) 0.0442(6) Uani 1 d .
N2 N 0.80631(11) 0.99702(12) 0.8133(3) 0.0268(4) Uani 1 d .
C1 C 0.4886(8) 0.6176(10) 0.917(2) 0.281(8) Uani 1 d .
C2 C 0.5482(3) 0.7041(3) 0.7347(10) 0.106(3) Uani 1 d .
C3 C 0.5539(2) 0.7389(2) 0.5626(6) 0.0644(11) Uani 1 d .
C4 C 0.6277(2) 0.7099(2) 0.4783(7) 0.0687(12) Uani 1 d .
C5 C 0.6388(4) 0.6221(3) 0.5016(12) 0.121(3) Uani 1 d .
H5A H 0.6010 0.5941 0.4394 0.182 Uiso 1 calc R
H5B H 0.6319 0.6092 0.6111 0.182 Uiso 1 calc R
H5C H 0.6907 0.6075 0.4689 0.182 Uiso 1 calc R
C6 C 0.6253(2) 0.7306(3) 0.3058(6) 0.0751(13) Uani 1 d .
H6A H 0.5811 0.7055 0.2571 0.113 Uiso 1 calc R
H6B H 0.6727 0.7131 0.2558 0.113 Uiso 1 calc R
H6C H 0.6207 0.7864 0.2944 0.113 Uiso 1 calc R
C7 C 0.59796(16) 0.86992(19) 0.6649(3) 0.0348(6) Uani 1 d .
C8 C 0.56050(15) 0.89060(16) 0.8231(3) 0.0330(6) Uani 1 d .
C9 C 0.48230(16) 0.87203(19) 0.8450(4) 0.0411(7) Uani 1 d .
C10 C 0.46892(17) 0.8537(2) 0.5706(4) 0.0477(8) Uani 1 d .
C11 C 0.44368(17) 0.8788(2) 0.9921(4) 0.0462(8) Uani 1 d .
C12 C 0.48385(17) 0.9055(2) 1.1177(4) 0.0431(7) Uani 1 d .
C13 C 0.56371(16) 0.92860(17) 1.1025(3) 0.0356(6) Uani 1 d .
C14 C 0.60329(15) 0.92271(15) 0.9551(3) 0.0303(5) Uani 1 d .
C15 C 0.68415(14) 0.94882(14) 0.9486(3) 0.0266(5) Uani 1 d .
C16 C 0.71990(15) 0.97291(15) 1.0871(3) 0.0303(5) Uani 1 d .
C17 C 0.67968(18) 0.97790(19) 1.2319(3) 0.0377(6) Uani 1 d .
C18 C 0.60337(18) 0.9573(2) 1.2388(3) 0.0408(7) Uani 1 d .
C19 C 0.72957(14) 0.95792(14) 0.7938(3) 0.0242(5) Uani 1 d .
C20 C 0.84207(15) 0.97372(17) 0.9578(3) 0.0318(6) Uani 1 d .
C21 C 0.81123(13) 1.08104(14) 0.7754(3) 0.0228(5) Uani 1 d .
C22 C 0.80127(15) 1.09593(14) 0.5971(3) 0.0262(5) Uani 1 d .
C23 C 0.85813(19) 1.04591(18) 0.5026(3) 0.0360(6) Uani 1 d .
C24 C 0.8128(2) 1.18211(18) 0.5607(4) 0.0434(7) Uani 1 d .
C25 C 0.75217(14) 1.13056(14) 0.8697(3) 0.0252(5) Uani 1 d .
C26 C 0.73681(18) 1.2124(2) 1.0917(4) 0.0406(7) Uani 1 d .
H3 H 0.517(2) 0.721(2) 0.510(5) 0.047(10) Uiso 1 d .
H4 H 0.671(2) 0.737(2) 0.513(4) 0.043(9) Uiso 1 d .
H7A H 0.6130(16) 0.9179(17) 0.622(3) 0.023(7) Uiso 1 d .
H7B H 0.641(2) 0.842(2) 0.680(4) 0.045(9) Uiso 1 d .
H10A H 0.431(2) 0.8276(18) 0.498(4) 0.040(8) Uiso 1 d .
H10B H 0.4719(17) 0.9162(18) 0.551(4) 0.030(7) Uiso 1 d .
H11 H 0.393(2) 0.869(2) 0.995(5) 0.050(10) Uiso 1 d .
H12 H 0.462(2) 0.909(2) 1.218(5) 0.048(9) Uiso 1 d .
H17 H 0.7049(17) 0.9948(17) 1.324(4) 0.029(7) Uiso 1 d .
H18 H 0.5782(16) 0.9587(16) 1.331(4) 0.025(7) Uiso 1 d .
H19A H 0.7412(14) 0.9091(16) 0.746(3) 0.017(6) Uiso 1 d .
H19B H 0.6980(16) 0.9872(16) 0.722(4) 0.023(7) Uiso 1 d .
H20A H 0.8898(16) 0.9970(15) 0.961(3) 0.019(6) Uiso 1 d .
H20B H 0.8458(15) 0.9175(16) 0.956(3) 0.020(6) Uiso 1 d .
H21 H 0.8631(16) 1.0970(16) 0.802(3) 0.025(7) Uiso 1 d .
H22 H 0.7499(16) 1.0819(15) 0.577(3) 0.020(6) Uiso 1 d .
H23A H 0.8522(18) 0.9931(19) 0.521(4) 0.032(8) Uiso 1 d .
H23B H 0.8501(17) 1.0622(18) 0.384(4) 0.033(8) Uiso 1 d .
H23C H 0.909(2) 1.0545(19) 0.531(4) 0.039(8) Uiso 1 d .
H24A H 0.866(2) 1.201(2) 0.591(5) 0.051(10) Uiso 1 d .
H24B H 0.779(2) 1.211(2) 0.614(5) 0.048(10) Uiso 1 d .
H24C H 0.8048(19) 1.1988(18) 0.453(5) 0.040(8) Uiso 1 d .
H26A H 0.6996(18) 1.2478(17) 1.034(4) 0.028(7) Uiso 1 d .
H26B H 0.771(2) 1.247(2) 1.155(4) 0.043(9) Uiso 1 d .
H26C H 0.6994(18) 1.1849(17) 1.149(4) 0.030(7) Uiso 1 d .

loop_
_atom_site_aniso_label
_atom_site_aniso_U_11
_atom_site_aniso_U_22
_atom_site_aniso_U_33
_atom_site_aniso_U_23
_atom_site_aniso_U_13
_atom_site_aniso_U_12
O1 0.112(3) 0.137(4) 0.251(7) 0.037(4) 0.106(4) -0.042(3)
O2 0.076(2) 0.093(3) 0.145(4) 0.045(3) 0.039(3) 0.024(2)
O3 0.0236(10) 0.0886(18) 0.0460(13) -0.0002(12) -0.0020(9) -0.0091(10)
O4 0.0318(9) 0.0444(11) 0.0264(9) 0.0051(8) -0.0033(8) -0.0059(8)
O5 0.0233(9) 0.0400(10) 0.0336(10) -0.0045(8) -0.0014(8) 0.0008(7)
O6 0.0262(9) 0.0355(10) 0.0293(9) -0.0040(8) 0.0023(7) -0.0058(7)
N1 0.0275(12) 0.0558(15) 0.0494(16) -0.0075(12) -0.0016(11) -0.0079(10)
N2 0.0206(9) 0.0297(10) 0.0300(11) 0.0047(9) -0.0004(8) 0.0006(8)
C1 0.208(13) 0.374(19) 0.262(16) 0.060(15) 0.133(12) -0.096(13)
C2 0.068(3) 0.063(3) 0.187(8) 0.028(4) 0.069(4) 0.003(3)
C3 0.0385(18) 0.058(2) 0.097(3) -0.010(2) 0.010(2) -0.0184(16)
C4 0.047(2) 0.057(2) 0.101(4) -0.015(2) 0.009(2) -0.0102(17)
C5 0.090(4) 0.066(3) 0.208(8) -0.012(4) 0.057(5) 0.000(3)
C6 0.050(2) 0.096(3) 0.080(3) -0.042(3) -0.002(2) -0.009(2)
C7 0.0232(13) 0.0479(17) 0.0334(15) 0.0019(12) -0.0020(11) -0.0039(12)
C8 0.0250(12) 0.0401(14) 0.0338(14) 0.0100(11) -0.0008(10) 0.0002(10)
C9 0.0273(13) 0.0564(18) 0.0398(15) 0.0099(14) -0.0019(12) 0.0015(12)
C10 0.0272(14) 0.071(2) 0.0448(18) -0.0074(16) -0.0043(13) -0.0035(13)
C11 0.0218(14) 0.069(2) 0.0478(18) 0.0187(16) 0.0058(13) 0.0038(13)
C12 0.0295(14) 0.066(2) 0.0340(16) 0.0203(14) 0.0079(12) 0.0047(13)
C13 0.0310(13) 0.0461(16) 0.0296(13) 0.0154(12) 0.0049(11) 0.0056(11)
C14 0.0258(12) 0.0357(13) 0.0293(13) 0.0128(11) 0.0034(10) 0.0077(10)
C15 0.0279(12) 0.0254(11) 0.0263(12) 0.0090(10) 0.0027(10) 0.0047(9)
C16 0.0316(13) 0.0320(13) 0.0274(12) 0.0109(10) -0.0001(10) 0.0016(10)
C17 0.0421(15) 0.0467(16) 0.0243(13) 0.0060(12) -0.0038(12) 0.0038(12)
C18 0.0410(16) 0.0584(19) 0.0230(13) 0.0121(12) 0.0076(12) 0.0072(13)
C19 0.0230(11) 0.0236(11) 0.0261(11) 0.0054(10) 0.0008(9) 0.0004(9)
C20 0.0240(13) 0.0360(14) 0.0353(14) 0.0090(11) -0.0012(11) 0.0008(10)
C21 0.0177(11) 0.0269(11) 0.0239(12) 0.0014(9) 0.0003(9) -0.0064(9)
C22 0.0254(12) 0.0281(12) 0.0251(12) 0.0035(10) 0.0037(10) -0.0039(9)
C23 0.0422(17) 0.0366(16) 0.0293(14) -0.0019(11) 0.0042(12) 0.0035(12)
C24 0.065(2) 0.0294(14) 0.0363(17) 0.0060(12) 0.0089(16) 0.0015(14)
C25 0.0256(12) 0.0260(11) 0.0241(12) 0.0027(9) 0.0015(9) -0.0042(9)
C26 0.0345(14) 0.0488(17) 0.0385(15) -0.0171(14) 0.0051(13) -0.0122(13)

loop_
_atom_type_symbol
_atom_type_description
_atom_type_scat_dispersion_real
_atom_type_scat_dispersion_imag
_atom_type_scat_source
C C 0.0033 0.0016 'International Tables Vol C Tables 4.2.6.8 and 6.1.1.4'
H H 0.0000 0.0000 'International Tables Vol C Tables 4.2.6.8 and 6.1.1.4'
N N 0.0061 0.0033 'International Tables Vol C Tables 4.2.6.8 and 6.1.1.4'
O O 0.0106 0.0060 'International Tables Vol C Tables 4.2.6.8 and 6.1.1.4'

loop_
_geom_angle_atom_site_label_1
_geom_angle_atom_site_label_2
_geom_angle_atom_site_label_3
_geom_angle
C2 O1 C1 109.3(9)
C9 O3 C10 113.0(2)
C16 O4 C20 113.0(2)
C25 O6 C26 115.3(2)
C10 N1 C3 115.4(3)
C10 N1 C7 109.3(3)
C3 N1 C7 117.8(3)
C20 N2 C21 115.8(2)
C20 N2 C19 110.43(19)
C21 N2 C19 117.77(18)
O2 C2 O1 127.1(7)
O2 C2 C3 121.7(4)
O1 C2 C3 111.1(7)
N1 C3 C4 112.7(3)
N1 C3 C2 112.6(4)
C4 C3 C2 111.1(4)
N1 C3 H3 107(3)
C4 C3 H3 105(3)
C2 C3 H3 108(3)
C6 C4 C5 111.1(5)
C6 C4 C3 110.8(4)
C5 C4 C3 111.2(4)
C6 C4 H4 103(2)
C5 C4 H4 110(2)
C3 C4 H4 110(2)
C4 C5 H5A 109.5
C4 C5 H5B 109.5
H5A C5 H5B 109.5
C4 C5 H5C 109.5
H5A C5 H5C 109.5
H5B C5 H5C 109.5
C4 C6 H6A 109.5
C4 C6 H6B 109.5
H6A C6 H6B 109.5
C4 C6 H6C 109.5
H6A C6 H6C 109.5
H6B C6 H6C 109.5
N1 C7 C8 113.8(2)
N1 C7 H7A 113.2(18)
C8 C7 H7A 104.7(18)
N1 C7 H7B 107(2)
C8 C7 H7B 110(2)
H7A C7 H7B 107(3)
C9 C8 C14 118.1(3)
C9 C8 C7 117.9(3)
C14 C8 C7 123.8(2)
O3 C9 C8 122.9(3)
O3 C9 C11 113.8(3)
C8 C9 C11 123.3(3)
N1 C10 O3 112.2(3)
N1 C10 H10A 114.5(19)
O3 C10 H10A 104(2)
N1 C10 H10B 107.1(16)
O3 C10 H10B 106.9(16)
H10A C10 H10B 112(2)
C12 C11 C9 119.1(3)
C12 C11 H11 123(3)
C9 C11 H11 118(3)
C11 C12 C13 120.6(3)
C11 C12 H12 123(2)
C13 C12 H12 117(2)
C14 C13 C12 120.9(3)
C14 C13 C18 120.7(2)
C12 C13 C18 118.4(3)
C13 C14 C8 117.8(2)
C13 C14 C15 117.6(2)
C8 C14 C15 124.6(2)
C16 C15 C14 118.6(2)
C16 C15 C19 118.2(2)
C14 C15 C19 123.0(2)
O4 C16 C15 123.2(2)
O4 C16 C17 114.0(2)
C15 C16 C17 122.8(2)
C18 C17 C16 119.5(3)
C18 C17 H17 119.2(18)
C16 C17 H17 121.3(18)
C17 C18 C13 120.8(3)
C17 C18 H18 119.7(18)
C13 C18 H18 119.4(19)
N2 C19 C15 113.5(2)
N2 C19 H19A 105.0(15)
C15 C19 H19A 112.6(16)
N2 C19 H19B 109.6(16)
C15 C19 H19B 108.2(17)
H19A C19 H19B 108(2)
N2 C20 O4 113.0(2)
N2 C20 H20A 106.6(18)
O4 C20 H20A 109.7(18)
N2 C20 H20B 107.2(17)
O4 C20 H20B 108.2(17)
H20A C20 H20B 112(2)
N2 C21 C25 112.61(18)
N2 C21 C22 111.60(19)
C25 C21 C22 110.2(2)
N2 C21 H21 106.2(17)
C25 C21 H21 109.0(17)
C22 C21 H21 106.9(17)
C24 C22 C23 110.8(2)
C24 C22 C21 110.2(2)
C23 C22 C21 110.7(2)
C24 C22 H22 109.7(16)
C23 C22 H22 111.4(17)
C21 C22 H22 103.9(17)
C22 C23 H23A 113.1(19)
C22 C23 H23B 105.8(16)
H23A C23 H23B 114(3)
C22 C23 H23C 112(2)
H23A C23 H23C 103(3)
H23B C23 H23C 109(3)
C22 C24 H24A 112(2)
C22 C24 H24B 110(2)
H24A C24 H24B 107(3)
C22 C24 H24C 117.4(19)
H24A C24 H24C 106(3)
H24B C24 H24C 103(3)
O5 C25 O6 125.0(2)
O5 C25 C21 124.1(2)
O6 C25 C21 110.9(2)
O6 C26 H26A 111.6(17)
O6 C26 H26B 106(2)
H26A C26 H26B 106(3)
O6 C26 H26C 119.7(19)
H26A C26 H26C 97(2)
H26B C26 H26C 115(3)

loop_
_geom_bond_atom_site_label_1
_geom_bond_atom_site_label_2
_geom_bond_distance
O1 C2 1.318(7)
O1 C1 1.575(17)
O2 C2 1.181(9)
O3 C9 1.376(4)
O3 C10 1.448(4)
O4 C16 1.380(3)
O4 C20 1.442(3)
O5 C25 1.194(3)
O6 C25 1.339(3)
O6 C26 1.449(3)
N1 C10 1.419(4)
N1 C3 1.462(5)
N1 C7 1.470(4)
N2 C20 1.424(3)
N2 C21 1.471(3)
N2 C19 1.478(3)
C2 C3 1.576(9)
C3 C4 1.529(6)
C3 H3 0.83(4)
C4 C6 1.504(7)
C4 C5 1.522(7)
C4 H4 0.91(4)
C5 H5A 0.9600
C5 H5B 0.9600
C5 H5C 0.9600
C6 H6A 0.9600
C6 H6B 0.9600
C6 H6C 0.9600
C7 C8 1.525(4)
C7 H7A 0.93(3)
C7 H7B 0.88(4)
C8 C9 1.383(4)
C8 C14 1.442(4)
C9 C11 1.413(5)
C10 H10A 1.00(3)
C10 H10B 1.08(3)
C11 C12 1.345(5)
C11 H11 0.89(4)
C12 C13 1.423(4)
C12 H12 0.92(4)
C13 C14 1.422(4)
C13 C18 1.424(5)
C14 C15 1.450(4)
C15 C16 1.384(4)
C15 C19 1.530(3)
C16 C17 1.407(4)
C17 C18 1.349(4)
C17 H17 0.94(3)
C18 H18 0.89(3)
C19 H19A 0.95(3)
C19 H19B 0.95(3)
C20 H20A 0.91(3)
C20 H20B 0.96(3)
C21 C25 1.538(3)
C21 C22 1.540(3)
C21 H21 0.95(3)
C22 C24 1.515(4)
C22 C23 1.519(4)
C22 H22 0.92(3)
C23 H23A 0.92(3)
C23 H23B 1.05(3)
C23 H23C 0.91(4)
C24 H24A 0.99(4)
C24 H24B 0.88(4)
C24 H24C 0.97(4)
C26 H26A 1.00(3)
C26 H26B 0.98(4)
C26 H26C 0.93(3)
